data_1569110
loop_
_publ_author_name
'Gao, Mingchun'
'Ruiz, Jose M.'
'Jimenez, Emily'
'Lo, Anna'
'Laconsay, Croix J.'
'Fettinger, James C.'
'Tantillo, Dean J.'
'Shaw, Jared T.'

_publ_section_title
;
 Catalytic generation of <i>ortho</i>-quinone dimethides <i>via</i>
 donor/donor rhodium carbenes.
;
_journal_issue 23
_journal_name_full 'Chemical science'
_journal_page_first 6443
_journal_page_last 6448
_journal_paper_doi 10.1039/d3sc00734k
_journal_volume 14
_journal_year 2023
_chemical_absolute_configuration ad
_chemical_formula_moiety 'C23 H19 N O5'
_chemical_formula_sum 'C23 H19 N O5'
_chemical_formula_weight 389.39
_space_group_crystal_system orthorhombic
_space_group_IT_number 29
_space_group_name_Hall 'P 2c -2ac'
_space_group_name_H-M_alt 'P c a 21'
_atom_sites_solution_hydrogens geom
_audit_creation_method SHELXL-2017/1
_audit_update_record
;
2021-05-31 deposited with the CCDC.	2023-05-11 downloaded from the CCDC.
;
_cell_angle_alpha 90
_cell_angle_beta 90
_cell_angle_gamma 90
_cell_formula_units_Z 8
_cell_length_a 19.1967(9)
_cell_length_b 13.7962(6)
_cell_length_c 13.8480(6)
_cell_measurement_reflns_used 9906
_cell_measurement_temperature 90(2)
_cell_measurement_theta_max 69.27
_cell_measurement_theta_min 3.20
_cell_volume 3667.5(3)
_computing_cell_refinement 'SAINT (8.38a) (Bruker, 2017)'
_computing_data_collection 'Apex3 (2019.1) (Bruker, 2019)'
_computing_data_reduction 'SAINT (8.38a) (Bruker, 2017)'
_computing_molecular_graphics 'Bruker SHELXTL'
_computing_publication_material 'Bruker SHELXTL'
_computing_structure_refinement 'SHELXL-2017/1 (Sheldrick, 2017)'
_computing_structure_solution 'SHELXT (Sheldrick, 2014)'
_diffrn_ambient_temperature 90(2)
_diffrn_measured_fraction_theta_full 0.999
_diffrn_measured_fraction_theta_max 0.991
_diffrn_measurement_device_type 'Bruker APEX-II CCD'
_diffrn_measurement_method '\f and \w scans'
_diffrn_radiation_type CuK\a
_diffrn_radiation_wavelength 1.54178
_diffrn_reflns_av_R_equivalents 0.0207
_diffrn_reflns_av_unetI/netI 0.0218
_diffrn_reflns_Laue_measured_fraction_full 0.999
_diffrn_reflns_Laue_measured_fraction_max 0.991
_diffrn_reflns_limit_h_max 23
_diffrn_reflns_limit_h_min -21
_diffrn_reflns_limit_k_max 16
_diffrn_reflns_limit_k_min -16
_diffrn_reflns_limit_l_max 16
_diffrn_reflns_limit_l_min -16
_diffrn_reflns_number 17934
_diffrn_reflns_point_group_measured_fraction_full 0.987
_diffrn_reflns_point_group_measured_fraction_max 0.973
_diffrn_reflns_theta_full 67.679
_diffrn_reflns_theta_max 69.545
_diffrn_reflns_theta_min 3.203
_exptl_absorpt_coefficient_mu 0.823
_exptl_absorpt_correction_T_max 0.8116
_exptl_absorpt_correction_T_min 0.7343
_exptl_absorpt_correction_type multi-scan
_exptl_absorpt_process_details 'SADABS 2016/2 (Sheldrick, 2016)'
_exptl_crystal_colour colourless
_exptl_crystal_density_diffrn 1.410
_exptl_crystal_description Block
_exptl_crystal_F_000 1632
_exptl_crystal_size_max 0.549
_exptl_crystal_size_mid 0.333
_exptl_crystal_size_min 0.178
_refine_diff_density_max 0.156
_refine_diff_density_min -0.400
_refine_diff_density_rms 0.049
_refine_ls_abs_structure_details
; 
 Flack x determined using 3066 quotients [(I+)-(I-)]/[(I+)+(I-)] 
 (Parsons, Flack and Wagner, Acta Cryst. B69 (2013) 249-259). 
;
_refine_ls_abs_structure_Flack 0.02(4)
_refine_ls_extinction_method none
_refine_ls_goodness_of_fit_ref 1.045
_refine_ls_hydrogen_treatment constr
_refine_ls_matrix_type full
_refine_ls_number_parameters 683
_refine_ls_number_reflns 6717
_refine_ls_number_restraints 432
_refine_ls_restrained_S_all 1.068
_refine_ls_R_factor_all 0.0343
_refine_ls_R_factor_gt 0.0341
_refine_ls_shift/su_max 0.001
_refine_ls_shift/su_mean 0.000
_refine_ls_structure_factor_coef Fsqd
_refine_ls_weighting_details 'w=1/[\s^2^(Fo^2^)+(0.0642P)^2^+0.5555P] where P=(Fo^2^+2Fc^2^)/3'
_refine_ls_weighting_scheme calc
_refine_ls_wR_factor_gt 0.0903
_refine_ls_wR_factor_ref 0.0906
_reflns_Friedel_coverage 0.878
_reflns_Friedel_fraction_full 0.975
_reflns_Friedel_fraction_max 0.953
_reflns_number_gt 6644
_reflns_number_total 6717
_reflns_threshold_expression 'I > 2\s(I)'
_cod_data_source_file d3sc00734k2.cif
_cod_data_source_block JF2983FMI
_cod_depositor_comments
;
The following automatic conversions were performed:

data item '_exptl_absorpt_correction_type' value 'Multi-scan' was
changed to 'multi-scan' in accordance with the
/home/data/users/saulius/crontab/automatic-downloads/rss-feeds/RSC/lib/dictionaries/cif_core.dic
dictionary named 'cif_core.dic' version 2.4.2 last updated on
2011-04-26.

Automatic conversion script
Id: cif_fix_values 8170 2020-07-09 18:12:32Z antanas 

 Adding full bibliography for 1569107--1569117.cif.
;
_cod_database_code 1569110
_shelx_shelxl_version_number 2017/1
_shelx_space_group_comment
; 
The symmetry employed for this shelxl refinement is uniquely defined 
by the following loop, which should always be used as a source of 
symmetry information in preference to the above space-group names. 
They are only intended as comments. 
;
_shelx_estimated_absorpt_t_min 0.661
_shelx_estimated_absorpt_t_max 0.867

loop_
_space_group_symop_operation_xyz
'x, y, z'
'-x, -y, z+1/2'
'x+1/2, -y, z'
'-x+1/2, y, z+1/2'

loop_
_atom_site_label
_atom_site_type_symbol
_atom_site_fract_x
_atom_site_fract_y
_atom_site_fract_z
_atom_site_U_iso_or_equiv
_atom_site_adp_type
_atom_site_occupancy
_atom_site_site_symmetry_order
_atom_site_calc_flag
_atom_site_refinement_flags_posn
_atom_site_refinement_flags_adp
_atom_site_refinement_flags_occupancy
_atom_site_disorder_assembly
_atom_site_disorder_group
C1 C 0.31097(11) 0.50678(15) 0.45596(16) 0.0138(4) Uani 0.91 1 d . U P A 1
O1 O 0.25901(10) 0.45025(15) 0.41277(15) 0.0150(4) Uani 0.91 1 d . U P A 1
C2 C 0.19693(10) 0.50550(14) 0.39463(15) 0.0132(4) Uani 0.91 1 d . U P A 1
H2 H 0.210946 0.569084 0.365925 0.016 Uiso 0.91 1 calc R U P A 1
O2 O 0.34086(8) 0.56997(11) 0.38767(11) 0.0160(3) Uani 0.91 1 d . . P A 1
C3 C 0.16075(11) 0.52560(15) 0.49254(14) 0.0127(4) Uani 0.91 1 d . U P A 1
H3 H 0.120875 0.570686 0.480633 0.015 Uiso 0.91 1 calc R U P A 1
O3 O 0.36389(8) 0.44224(11) 0.48218(11) 0.0173(3) Uani 0.91 1 d . U P A 1
C4 C 0.21295(14) 0.5772(2) 0.55688(19) 0.0155(5) Uani 0.91 1 d . U P A 1
C5 C 0.28446(13) 0.56513(18) 0.53989(18) 0.0150(5) Uani 0.91 1 d . U P A 1
C6 C 0.33278(11) 0.61185(16) 0.59903(17) 0.0162(4) Uani 0.91 1 d . U P A 1
H6 H 0.381233 0.603802 0.587598 0.019 Uiso 0.91 1 calc R U P A 1
C7 C 0.31004(12) 0.67046(16) 0.67505(17) 0.0175(4) Uani 0.91 1 d . U P A 1
H7 H 0.342912 0.701779 0.715743 0.021 Uiso 0.91 1 calc R U P A 1
C8 C 0.23897(15) 0.68273(15) 0.69084(15) 0.0168(4) Uani 0.91 1 d . U P A 1
H8 H 0.223350 0.723009 0.742090 0.020 Uiso 0.91 1 calc R U P A 1
C9 C 0.19112(12) 0.63664(15) 0.63239(16) 0.0156(4) Uani 0.91 1 d . U P A 1
H9 H 0.142737 0.645528 0.643759 0.019 Uiso 0.91 1 calc R U P A 1
C10 C 0.38922(13) 0.51281(17) 0.33211(19) 0.0247(5) Uani 0.91 1 d . U P A 1
H10A H 0.433227 0.548619 0.321283 0.030 Uiso 0.91 1 calc R U P A 1
H10B H 0.369028 0.494850 0.268806 0.030 Uiso 0.91 1 calc R U P A 1
C11 C 0.40156(12) 0.42316(17) 0.39428(17) 0.0208(4) Uani 0.91 1 d . . P A 1
H11A H 0.383484 0.364287 0.361988 0.025 Uiso 0.91 1 calc R U P A 1
H11B H 0.451836 0.414297 0.407503 0.025 Uiso 0.91 1 calc R U P A 1
C12 C 0.15347(11) 0.45192(14) 0.32139(15) 0.0142(4) Uani 0.91 1 d . U P A 1
C13 C 0.09304(11) 0.49501(15) 0.28529(15) 0.0151(4) Uani 0.91 1 d . . P A 1
H13 H 0.078571 0.556070 0.309853 0.018 Uiso 0.91 1 calc R U P A 1
C14 C 0.05389(10) 0.45015(14) 0.21428(15) 0.0150(4) Uani 0.91 1 d . . P A 1
H14 H 0.013093 0.479847 0.189137 0.018 Uiso 0.91 1 calc R U P A 1
C15 C 0.07604(11) 0.36053(14) 0.18096(14) 0.0139(4) Uani 0.91 1 d . . P A 1
N15 N 0.03532(10) 0.31354(16) 0.10507(16) 0.0174(5) Uani 0.91 1 d . . P A 1
O15 O -0.01666(8) 0.35533(12) 0.07454(12) 0.0227(3) Uani 0.91 1 d . . P A 1
C16 C 0.13520(11) 0.31567(15) 0.21501(17) 0.0174(4) Uani 0.91 1 d . . P A 1
H16 H 0.149134 0.254383 0.190420 0.021 Uiso 0.91 1 calc R U P A 1
O16 O 0.05540(8) 0.23465(11) 0.07384(12) 0.0237(4) Uani 0.91 1 d . . P A 1
C17 C 0.17403(11) 0.36165(15) 0.28587(16) 0.0176(4) Uani 0.91 1 d . . P A 1
H17 H 0.214877 0.331565 0.310404 0.021 Uiso 0.91 1 calc R U P A 1
C18 C 0.13213(12) 0.43402(17) 0.54000(19) 0.0160(5) Uani 0.91 1 d . U P A 1
C19 C 0.17393(11) 0.37531(15) 0.59698(16) 0.0178(5) Uani 0.91 1 d . . P A 1
H19 H 0.220852 0.393529 0.609067 0.021 Uiso 0.91 1 calc R U P A 1
C20 C 0.14798(13) 0.29017(16) 0.63660(19) 0.0271(5) Uani 0.91 1 d . . P A 1
H20 H 0.177322 0.250330 0.675022 0.032 Uiso 0.91 1 calc R U P A 1
C21 C 0.08040(16) 0.26343(19) 0.6205(3) 0.0355(8) Uani 0.91 1 d . . P A 1
H21 H 0.062631 0.205714 0.648700 0.043 Uiso 0.91 1 calc R U P A 1
C22 C 0.03718(13) 0.32142(18) 0.5623(2) 0.0300(6) Uani 0.91 1 d . . P A 1
H22 H -0.009507 0.302464 0.549620 0.036 Uiso 0.91 1 calc R U P A 1
C23 C 0.06345(12) 0.40634(17) 0.52378(19) 0.0230(5) Uani 0.91 1 d . . P A 1
H23 H 0.034122 0.446426 0.485597 0.028 Uiso 0.91 1 calc R U P A 1
C31 C 0.18832(13) 0.9928(2) 0.68825(19) 0.0175(6) Uani 0.91 1 d . U P B 1
O31 O 0.24245(8) 0.93637(11) 0.64849(12) 0.0159(3) Uani 0.91 1 d . U P B 1
C32 C 0.30379(10) 0.99329(14) 0.63062(15) 0.0145(4) Uani 0.91 1 d . U P B 1
H32 H 0.288739 1.056100 0.601237 0.017 Uiso 0.91 1 calc R U P B 1
O32 O 0.15870(8) 1.05244(11) 0.61669(12) 0.0203(3) Uani 0.91 1 d . . P B 1
C33 C 0.33763(12) 1.01583(15) 0.72923(16) 0.0147(4) Uani 0.91 1 d . U P B 1
H33 H 0.377340 1.061404 0.718172 0.018 Uiso 0.91 1 calc R U P B 1
O33 O 0.13637(8) 0.92761(11) 0.71540(12) 0.0198(3) Uani 0.91 1 d . U P B 1
C34 C 0.28329(14) 1.06769(19) 0.79040(19) 0.0168(5) Uani 0.91 1 d . U P B 1
C35 C 0.21242(12) 1.05464(15) 0.77125(17) 0.0180(4) Uani 0.91 1 d . U P B 1
C36 C 0.16286(11) 1.10151(16) 0.82833(17) 0.0201(4) Uani 0.91 1 d . . P B 1
H36 H 0.114713 1.093404 0.814662 0.024 Uiso 0.91 1 calc R U P B 1
C37 C 0.18326(14) 1.15966(18) 0.9046(2) 0.0237(5) Uani 0.91 1 d . U P B 1
H37 H 0.149232 1.190991 0.943453 0.028 Uiso 0.91 1 calc R U P B 1
C38 C 0.25402(13) 1.17218(16) 0.92441(18) 0.0228(5) Uani 0.91 1 d . U P B 1
H38 H 0.268323 1.211875 0.976850 0.027 Uiso 0.91 1 calc R U P B 1
C39 C 0.30323(13) 1.12649(15) 0.86728(17) 0.0199(5) Uani 0.91 1 d . U P B 1
H39 H 0.351332 1.135391 0.880729 0.024 Uiso 0.91 1 calc R U P B 1
C40 C 0.10976(14) 0.99323(19) 0.5645(2) 0.0269(5) Uani 0.91 1 d . U P B 1
H40A H 0.128322 0.975715 0.500078 0.032 Uiso 0.91 1 calc R U P B 1
H40B H 0.064866 1.027531 0.556026 0.032 Uiso 0.91 1 calc R U P B 1
C41 C 0.10064(12) 0.90348(19) 0.62709(18) 0.0265(5) Uani 0.91 1 d . . P B 1
H41A H 0.050717 0.890343 0.639323 0.032 Uiso 0.91 1 calc R U P B 1
H41B H 0.121829 0.845946 0.596065 0.032 Uiso 0.91 1 calc R U P B 1
C42 C 0.34878(11) 0.94123(15) 0.55800(15) 0.0157(4) Uani 0.91 1 d . . P B 1
C43 C 0.40956(10) 0.98564(15) 0.52411(16) 0.0161(4) Uani 0.91 1 d . . P B 1
H43 H 0.424319 1.045223 0.551750 0.019 Uiso 0.91 1 calc R U P B 1
C44 C 0.44842(11) 0.94416(15) 0.45108(16) 0.0179(4) Uani 0.91 1 d . . P B 1
H44 H 0.489446 0.974818 0.427864 0.022 Uiso 0.91 1 calc R U P B 1
C45 C 0.42630(11) 0.85704(15) 0.41253(16) 0.0170(4) Uani 0.91 1 d . . P B 1
N45 N 0.46588(11) 0.81507(17) 0.33191(18) 0.0204(5) Uani 0.91 1 d . . P B 1
O45 O 0.51885(8) 0.85692(12) 0.30511(13) 0.0266(4) Uani 0.91 1 d . . P B 1
C46 C 0.36737(12) 0.80985(16) 0.44487(19) 0.0189(5) Uani 0.91 1 d . . P B 1
H46 H 0.353768 0.749428 0.417902 0.023 Uiso 0.91 1 calc R U P B 1
O46 O 0.44383(9) 0.74054(12) 0.29338(13) 0.0281(4) Uani 0.91 1 d . . P B 1
C47 C 0.32847(11) 0.85267(15) 0.51762(17) 0.0179(4) Uani 0.91 1 d . . P B 1
H47 H 0.287503 0.821491 0.540343 0.021 Uiso 0.91 1 calc R U P B 1
C48 C 0.36558(15) 0.9266(2) 0.7821(3) 0.0166(6) Uani 0.91 1 d . . P B 1
C49 C 0.32215(11) 0.87107(15) 0.84050(16) 0.0171(4) Uani 0.91 1 d . . P B 1
H49 H 0.274074 0.886740 0.845122 0.021 Uiso 0.91 1 calc R U P B 1
C50 C 0.34853(12) 0.79293(15) 0.89211(16) 0.0192(4) Uani 0.91 1 d . . P B 1
H50 H 0.318377 0.755235 0.931464 0.023 Uiso 0.91 1 calc R U P B 1
C51 C 0.41861(12) 0.76976(15) 0.88644(17) 0.0206(5) Uani 0.91 1 d . . P B 1
H51 H 0.436916 0.717241 0.922832 0.025 Uiso 0.91 1 calc R U P B 1
C52 C 0.46185(12) 0.82413(18) 0.8270(2) 0.0242(5) Uani 0.91 1 d . . P B 1
H52 H 0.509805 0.807939 0.821812 0.029 Uiso 0.91 1 calc R U P B 1
C53 C 0.43538(11) 0.90221(16) 0.77486(17) 0.0205(5) Uani 0.91 1 d . . P B 1
H53 H 0.465293 0.938895 0.734221 0.025 Uiso 0.91 1 calc R U P B 1
C101 C 0.1865(9) 0.5036(14) 0.4659(14) 0.021(2) Uiso 0.09 1 d D U P C 2
O101 O 0.2413(11) 0.4446(18) 0.421(2) 0.020(4) Uiso 0.09 1 d D U P C 2
C102 C 0.3029(11) 0.4989(18) 0.4039(16) 0.034(3) Uiso 0.09 1 d D U P C 2
H10C H 0.290056 0.562459 0.374077 0.040 Uiso 0.09 1 calc R U P C 2
O102 O 0.1602(10) 0.5570(14) 0.3884(15) 0.042(3) Uiso 0.09 1 d D U P C 2
C103 C 0.3367(11) 0.5170(17) 0.5013(15) 0.028(3) Uiso 0.09 1 d D U P C 2
H103 H 0.377354 0.560113 0.487000 0.033 Uiso 0.09 1 calc R U P C 2
O103 O 0.1389(11) 0.4339(15) 0.5038(18) 0.026(3) Uiso 0.09 1 d D U P C 2
C104 C 0.2912(10) 0.5749(19) 0.5610(15) 0.016(3) Uiso 0.09 1 d DG U P C 2
C105 C 0.2197(11) 0.5661(19) 0.5477(16) 0.015(2) Uiso 0.09 1 d DG U P C 2
C106 C 0.1741(8) 0.6139(17) 0.6093(17) 0.027(4) Uiso 0.09 1 d G U P C 2
H106 H 0.125199 0.607812 0.600238 0.032 Uiso 0.09 1 calc R U P C 2
C107 C 0.1999(12) 0.6706(13) 0.6842(14) 0.030(4) Uiso 0.09 1 d G U P C 2
H107 H 0.168643 0.703249 0.726278 0.036 Uiso 0.09 1 calc R U P C 2
C108 C 0.2714(13) 0.6794(12) 0.6974(12) 0.021(3) Uiso 0.09 1 d G U P C 2
H108 H 0.288991 0.718184 0.748611 0.025 Uiso 0.09 1 calc R U P C 2
C109 C 0.3170(9) 0.6316(16) 0.6358(15) 0.020(4) Uiso 0.09 1 d G U P C 2
H109 H 0.365897 0.637681 0.644903 0.024 Uiso 0.09 1 calc R U P C 2
C110 C 0.1140(13) 0.4917(16) 0.3368(17) 0.030(3) Uiso 0.09 1 d D U P C 2
H11C H 0.136249 0.468596 0.276560 0.036 Uiso 0.09 1 calc R U P C 2
H11D H 0.069894 0.524847 0.320144 0.036 Uiso 0.09 1 calc R U P C 2
C111 C 0.1005(13) 0.4077(17) 0.4048(19) 0.033(3) Uiso 0.09 1 d D U P C 2
H11E H 0.119388 0.346816 0.377566 0.040 Uiso 0.09 1 calc R U P C 2
H11F H 0.049852 0.399507 0.415567 0.040 Uiso 0.09 1 calc R U P C 2
C112 C 0.3487(8) 0.4442(12) 0.3361(11) 0.035(3) Uiso 0.09 1 d DG U P C 2
C113 C 0.4072(9) 0.4903(10) 0.2988(13) 0.036(3) Uiso 0.09 1 d G U P C 2
H113 H 0.421088 0.551534 0.323568 0.043 Uiso 0.09 1 calc R U P C 2
C114 C 0.4453(7) 0.4469(11) 0.2252(12) 0.036(3) Uiso 0.09 1 d DG U P C 2
H114 H 0.485250 0.478385 0.199749 0.044 Uiso 0.09 1 calc R U P C 2
C115 C 0.4249(7) 0.3573(10) 0.1890(9) 0.036(3) Uiso 0.09 1 d DG U P C 2
C116 C 0.3664(8) 0.3112(9) 0.2263(12) 0.036(3) Uiso 0.09 1 d DG U P C 2
H116 H 0.352486 0.249968 0.201475 0.043 Uiso 0.09 1 calc R U P C 2
C117 C 0.3283(7) 0.3546(12) 0.2998(12) 0.036(4) Uiso 0.09 1 d G U P C 2
H117 H 0.288323 0.323116 0.325295 0.043 Uiso 0.09 1 calc R U P C 2
N115 N 0.4663(9) 0.3156(13) 0.1121(12) 0.033(3) Uiso 0.09 1 d D U P C 2
O115 O 0.4338(12) 0.2454(16) 0.1041(19) 0.038(3) Uiso 0.09 1 d D U P C 2
O116 O 0.5154(9) 0.3552(13) 0.0822(14) 0.041(3) Uiso 0.09 1 d D U P C 2
C118 C 0.3674(8) 0.4323(10) 0.5592(13) 0.028(3) Uiso 0.09 1 d G U P C 2
C119 C 0.4363(8) 0.4044(13) 0.5457(14) 0.028(3) Uiso 0.09 1 d G U P C 2
H119 H 0.466361 0.442662 0.506713 0.034 Uiso 0.09 1 calc R U P C 2
C120 C 0.4613(7) 0.3206(14) 0.5893(17) 0.021(4) Uiso 0.09 1 d G U P C 2
H120 H 0.508337 0.301490 0.580105 0.025 Uiso 0.09 1 calc R U P C 2
C121 C 0.4173(8) 0.2646(11) 0.6464(15) 0.030(3) Uiso 0.09 1 d G U P C 2
H121 H 0.434335 0.207308 0.676155 0.036 Uiso 0.09 1 calc R U P C 2
C122 C 0.3484(8) 0.2925(11) 0.6598(13) 0.028(3) Uiso 0.09 1 d G U P C 2
H122 H 0.318357 0.254298 0.698813 0.033 Uiso 0.09 1 calc R U P C 2
C123 C 0.3235(6) 0.3764(12) 0.6162(14) 0.029(3) Uiso 0.09 1 d G U P C 2
H123 H 0.276380 0.395470 0.625422 0.034 Uiso 0.09 1 calc R U P C 2
C131 C 0.3096(9) 1.0078(13) 0.7210(14) 0.014(4) Uiso 0.09 1 d D U P D 2
O131 O 0.2590(8) 0.9484(13) 0.6805(14) 0.020(3) Uiso 0.09 1 d D U P D 2
O132 O 0.3607(12) 0.9423(17) 0.7567(18) 0.016(7) Uiso 0.09 1 d D . P D 2
C132 C 0.1946(12) 1.002(3) 0.6638(16) 0.016(4) Uiso 0.09 1 d D U P D 2
H132 H 0.207903 1.065396 0.634048 0.019 Uiso 0.09 1 calc R U P D 2
O133 O 0.3400(8) 1.0659(11) 0.6514(12) 0.022(3) Uiso 0.09 1 d D U P D 2
C133 C 0.1621(9) 1.0241(13) 0.7604(12) 0.017(3) Uiso 0.09 1 d D U P D 2
H133 H 0.122098 1.068883 0.748184 0.021 Uiso 0.09 1 calc R U P D 2
C134 C 0.2133(8) 1.0783(13) 0.8216(13) 0.020(3) Uiso 0.09 1 d DG U P D 2
C135 C 0.2843(9) 1.0651(15) 0.8072(13) 0.016(4) Uiso 0.09 1 d DG U P D 2
C136 C 0.3321(7) 1.1107(15) 0.8674(14) 0.022(4) Uiso 0.09 1 d G U P D 2
H136 H 0.380589 1.101629 0.857534 0.026 Uiso 0.09 1 calc R U P D 2
C137 C 0.3088(8) 1.1696(12) 0.9422(12) 0.025(3) Uiso 0.09 1 d G U P D 2
H137 H 0.341368 1.200803 0.983372 0.030 Uiso 0.09 1 calc R U P D 2
C138 C 0.2377(9) 1.1829(14) 0.9567(13) 0.027(3) Uiso 0.09 1 d G U P D 2
H138 H 0.221821 1.223137 1.007753 0.032 Uiso 0.09 1 calc R U P D 2
C139 C 0.1900(7) 1.1372(15) 0.8964(15) 0.025(4) Uiso 0.09 1 d G U P D 2
H139 H 0.141494 1.146297 0.906296 0.029 Uiso 0.09 1 calc R U P D 2
C140 C 0.4001(12) 0.9201(16) 0.6622(18) 0.027(5) Uiso 0.09 1 d D . P D 2
H14A H 0.450358 0.910399 0.675161 0.032 Uiso 0.09 1 calc R U P D 2
H14B H 0.381380 0.860821 0.631419 0.032 Uiso 0.09 1 calc R U P D 2
C141 C 0.3893(14) 1.0061(19) 0.598(2) 0.041(7) Uiso 0.09 1 d D . P D 2
H14C H 0.433619 1.041223 0.587395 0.049 Uiso 0.09 1 calc R U P D 2
H14D H 0.369843 0.986404 0.534969 0.049 Uiso 0.09 1 calc R U P D 2
C142 C 0.1518(8) 0.9488(12) 0.5911(11) 0.027(3) Uiso 0.09 1 d DG U P D 2
C143 C 0.0918(9) 0.9929(10) 0.5558(13) 0.026(3) Uiso 0.09 1 d G U P D 2
H143 H 0.077137 1.053463 0.581289 0.031 Uiso 0.09 1 calc R U P D 2
C144 C 0.0534(7) 0.9484(11) 0.4832(13) 0.024(2) Uiso 0.09 1 d G U P D 2
H144 H 0.012458 0.978506 0.459069 0.028 Uiso 0.09 1 calc R U P D 2
C145 C 0.0749(7) 0.8598(10) 0.4459(11) 0.026(3) Uiso 0.09 1 d DG U P D 2
C146 C 0.1348(8) 0.8157(9) 0.4811(12) 0.027(3) Uiso 0.09 1 d G U P D 2
H146 H 0.149545 0.755107 0.455645 0.032 Uiso 0.09 1 calc R U P D 2
C147 C 0.1733(7) 0.8602(11) 0.5538(11) 0.024(2) Uiso 0.09 1 d G U P D 2
H147 H 0.214224 0.830062 0.577864 0.029 Uiso 0.09 1 calc R U P D 2
N145 N 0.0346(11) 0.8147(15) 0.3712(18) 0.028(3) Uiso 0.09 1 d D U P D 2
O145 O -0.0172(8) 0.8562(12) 0.3417(13) 0.028(2) Uiso 0.09 1 d D U P D 2
O146 O 0.0579(9) 0.7396(12) 0.3419(15) 0.029(2) Uiso 0.09 1 d D U P D 2
C148 C 0.1321(7) 0.9328(9) 0.8115(11) 0.017(3) Uiso 0.09 1 d DG U P D 2
C149 C 0.1752(6) 0.8760(10) 0.8690(12) 0.017(4) Uiso 0.09 1 d G . P D 2
H149 H 0.222498 0.893866 0.878254 0.020 Uiso 0.09 1 calc R U P D 2
C150 C 0.1490(8) 0.7931(10) 0.9130(12) 0.017(6) Uiso 0.09 1 d G . P D 2
H150 H 0.178399 0.754320 0.952337 0.021 Uiso 0.09 1 calc R U P D 2
C151 C 0.0797(9) 0.7671(11) 0.8995(16) 0.033(6) Uiso 0.09 1 d G . P D 2
H151 H 0.061810 0.710405 0.929581 0.040 Uiso 0.09 1 calc R U P D 2
C152 C 0.0367(7) 0.8239(13) 0.8420(17) 0.022(4) Uiso 0.09 1 d G U P D 2
H152 H -0.010681 0.806036 0.832742 0.026 Uiso 0.09 1 calc R U P D 2
C153 C 0.0628(7) 0.9068(11) 0.7980(13) 0.018(4) Uiso 0.09 1 d G . P D 2
H153 H 0.033416 0.945583 0.758658 0.022 Uiso 0.09 1 calc R U P D 2

loop_
_atom_site_aniso_label
_atom_site_aniso_U_11
_atom_site_aniso_U_22
_atom_site_aniso_U_33
_atom_site_aniso_U_23
_atom_site_aniso_U_13
_atom_site_aniso_U_12
C1 0.0136(9) 0.0166(9) 0.0113(10) -0.0001(8) -0.0030(8) -0.0024(8)
O1 0.0121(9) 0.0172(7) 0.0158(9) -0.0014(6) -0.0005(8) 0.0009(7)
C2 0.0131(9) 0.0132(9) 0.0132(10) -0.0012(8) -0.0010(8) 0.0014(7)
O2 0.0163(7) 0.0169(7) 0.0147(7) 0.0004(6) 0.0030(6) -0.0005(5)
C3 0.0137(9) 0.0145(9) 0.0098(9) -0.0007(7) 0.0018(8) 0.0025(7)
O3 0.0165(7) 0.0206(7) 0.0150(8) -0.0010(6) -0.0014(6) 0.0037(5)
C4 0.0194(11) 0.0143(11) 0.0127(11) 0.0006(8) 0.0007(9) -0.0007(8)
C5 0.0198(11) 0.0134(11) 0.0117(11) 0.0019(8) -0.0032(9) -0.0013(8)
C6 0.0189(10) 0.0161(10) 0.0137(11) -0.0015(8) 0.0005(8) -0.0004(8)
C7 0.0219(11) 0.0185(10) 0.0121(10) -0.0019(8) -0.0011(8) -0.0030(8)
C8 0.0196(12) 0.0165(9) 0.0143(10) -0.0005(8) 0.0010(8) -0.0028(8)
C9 0.0209(10) 0.0131(10) 0.0127(11) -0.0026(8) -0.0009(9) -0.0025(8)
C10 0.0258(10) 0.0273(11) 0.0209(10) -0.0027(9) 0.0075(9) 0.0030(8)
C11 0.0196(10) 0.0260(11) 0.0169(10) -0.0017(9) 0.0016(9) 0.0053(8)
C12 0.0176(10) 0.0140(9) 0.0110(10) -0.0001(8) 0.0018(8) -0.0031(8)
C13 0.0152(9) 0.0161(9) 0.0140(10) -0.0026(8) 0.0010(8) 0.0008(7)
C14 0.0123(9) 0.0192(10) 0.0135(10) 0.0014(8) 0.0001(8) 0.0004(7)
C15 0.0158(9) 0.0162(9) 0.0096(9) -0.0011(8) 0.0021(7) -0.0048(7)
N15 0.0176(9) 0.0216(9) 0.0131(10) -0.0018(8) 0.0007(7) -0.0039(7)
O15 0.0189(7) 0.0287(8) 0.0207(8) -0.0046(7) -0.0064(6) 0.0018(6)
C16 0.0208(10) 0.0139(9) 0.0174(11) -0.0022(8) -0.0011(8) 0.0004(7)
O16 0.0242(8) 0.0223(8) 0.0245(8) -0.0090(7) -0.0026(7) -0.0009(6)
C17 0.0185(10) 0.0158(10) 0.0184(11) 0.0016(8) -0.0028(8) 0.0017(8)
C18 0.0210(11) 0.0163(10) 0.0109(11) -0.0058(9) 0.0059(9) -0.0001(8)
C19 0.0214(10) 0.0145(10) 0.0176(11) -0.0001(8) 0.0019(8) 0.0008(8)
C20 0.0336(12) 0.0163(10) 0.0313(14) 0.0048(10) 0.0089(10) 0.0023(9)
C21 0.0375(16) 0.0185(13) 0.051(2) 0.0019(12) 0.0148(14) -0.0073(11)
C22 0.0225(12) 0.0255(12) 0.0422(16) -0.0028(11) 0.0083(11) -0.0063(9)
C23 0.0186(10) 0.0211(10) 0.0292(13) -0.0028(9) 0.0018(9) 0.0008(8)
C31 0.0145(11) 0.0178(12) 0.0203(13) 0.0053(11) 0.0024(10) 0.0029(8)
O31 0.0139(7) 0.0147(7) 0.0192(9) 0.0016(6) 0.0007(6) -0.0013(6)
C32 0.0134(9) 0.0144(9) 0.0156(10) 0.0026(8) -0.0004(8) -0.0007(7)
O32 0.0187(7) 0.0212(8) 0.0212(8) 0.0059(6) -0.0034(6) 0.0027(6)
C33 0.0143(10) 0.0148(10) 0.0151(10) 0.0015(8) -0.0003(9) -0.0012(8)
O33 0.0165(7) 0.0243(7) 0.0185(8) 0.0025(6) 0.0010(6) -0.0042(6)
C34 0.0213(11) 0.0132(10) 0.0160(12) 0.0054(9) 0.0034(9) 0.0013(8)
C35 0.0204(10) 0.0134(9) 0.0204(11) 0.0042(8) 0.0015(8) 0.0007(7)
C36 0.0201(10) 0.0182(10) 0.0220(11) 0.0037(9) 0.0032(9) 0.0025(8)
C37 0.0307(12) 0.0170(12) 0.0233(12) 0.0033(10) 0.0111(10) 0.0048(9)
C38 0.0318(13) 0.0150(9) 0.0215(12) -0.0001(9) 0.0036(10) -0.0007(9)
C39 0.0243(12) 0.0145(10) 0.0210(11) 0.0015(8) 0.0022(9) -0.0017(9)
C40 0.0262(12) 0.0303(11) 0.0241(11) -0.0008(9) -0.0056(10) 0.0017(9)
C41 0.0198(10) 0.0364(13) 0.0233(12) -0.0013(10) -0.0025(9) -0.0085(9)
C42 0.0161(10) 0.0157(9) 0.0154(11) 0.0047(8) -0.0031(8) 0.0027(7)
C43 0.0154(9) 0.0163(9) 0.0166(10) 0.0016(8) -0.0025(8) -0.0004(7)
C44 0.0130(9) 0.0219(10) 0.0189(11) 0.0053(8) -0.0024(8) -0.0023(8)
C45 0.0167(10) 0.0179(9) 0.0166(10) 0.0007(8) -0.0013(8) 0.0044(8)
N45 0.0193(9) 0.0209(10) 0.0209(11) -0.0007(8) 0.0009(8) 0.0035(7)
O45 0.0184(7) 0.0310(9) 0.0303(9) -0.0036(7) 0.0077(7) -0.0031(6)
C46 0.0185(10) 0.0165(10) 0.0216(12) 0.0001(9) -0.0021(10) -0.0017(8)
O46 0.0305(9) 0.0224(8) 0.0316(10) -0.0066(7) 0.0073(7) -0.0009(7)
C47 0.0160(9) 0.0162(10) 0.0215(11) 0.0037(8) -0.0005(8) -0.0006(8)
C48 0.0203(13) 0.0138(12) 0.0156(15) -0.0005(12) -0.0032(11) 0.0005(9)
C49 0.0199(10) 0.0146(10) 0.0169(10) -0.0011(8) 0.0003(8) -0.0002(8)
C50 0.0283(11) 0.0147(10) 0.0148(10) 0.0002(8) -0.0024(8) -0.0020(8)
C51 0.0287(11) 0.0162(9) 0.0168(11) 0.0012(8) -0.0078(9) 0.0012(8)
C52 0.0188(11) 0.0221(11) 0.0318(14) 0.0001(10) -0.0051(10) 0.0018(8)
C53 0.0180(10) 0.0196(10) 0.0240(11) 0.0028(9) -0.0010(8) -0.0021(8)

loop_
_atom_type_symbol
_atom_type_description
_atom_type_scat_dispersion_real
_atom_type_scat_dispersion_imag
_atom_type_scat_source
C C 0.0181 0.0091 'International Tables Vol C Tables 4.2.6.8 and 6.1.1.4'
H H 0.0000 0.0000 'International Tables Vol C Tables 4.2.6.8 and 6.1.1.4'
N N 0.0311 0.0180 'International Tables Vol C Tables 4.2.6.8 and 6.1.1.4'
O O 0.0492 0.0322 'International Tables Vol C Tables 4.2.6.8 and 6.1.1.4'

loop_
_geom_angle_atom_site_label_1
_geom_angle_atom_site_label_2
_geom_angle_atom_site_label_3
_geom_angle
_geom_angle_site_symmetry_1
_geom_angle_site_symmetry_3
_geom_angle_publ_flag
O3 C1 O1 105.88(17) . . ?
O3 C1 O2 105.81(16) . . ?
O1 C1 O2 110.37(19) . . ?
O3 C1 C5 112.73(19) . . ?
O1 C1 C5 112.80(18) . . ?
O2 C1 C5 109.01(18) . . ?
C1 O1 C2 111.72(17) . . ?
O1 C2 C12 108.46(17) . . ?
O1 C2 C3 108.30(17) . . ?
C12 C2 C3 115.40(16) . . ?
O1 C2 H2 108.2 . . ?
C12 C2 H2 108.2 . . ?
C3 C2 H2 108.2 . . ?
C1 O2 C10 106.40(16) . . ?
C4 C3 C18 111.9(2) . . ?
C4 C3 C2 107.57(17) . . ?
C18 C3 C2 112.96(17) . . ?
C4 C3 H3 108.1 . . ?
C18 C3 H3 108.1 . . ?
C2 C3 H3 108.1 . . ?
C1 O3 C11 105.17(16) . . ?
C9 C4 C5 119.4(2) . . ?
C9 C4 C3 121.2(2) . . ?
C5 C4 C3 119.5(2) . . ?
C6 C5 C4 119.8(2) . . ?
C6 C5 C1 118.4(2) . . ?
C4 C5 C1 121.7(2) . . ?
C5 C6 C7 120.1(2) . . ?
C5 C6 H6 119.9 . . ?
C7 C6 H6 119.9 . . ?
C8 C7 C6 119.7(2) . . ?
C8 C7 H7 120.2 . . ?
C6 C7 H7 120.2 . . ?
C9 C8 C7 120.3(2) . . ?
C9 C8 H8 119.9 . . ?
C7 C8 H8 119.9 . . ?
C8 C9 C4 120.7(2) . . ?
C8 C9 H9 119.6 . . ?
C4 C9 H9 119.6 . . ?
O2 C10 C11 104.02(19) . . ?
O2 C10 H10A 111.0 . . ?
C11 C10 H10A 111.0 . . ?
O2 C10 H10B 111.0 . . ?
C11 C10 H10B 111.0 . . ?
H10A C10 H10B 109.0 . . ?
O3 C11 C10 104.53(17) . . ?
O3 C11 H11A 110.8 . . ?
C10 C11 H11A 110.8 . . ?
O3 C11 H11B 110.8 . . ?
C10 C11 H11B 110.8 . . ?
H11A C11 H11B 108.9 . . ?
C17 C12 C13 119.25(19) . . ?
C17 C12 C2 121.21(19) . . ?
C13 C12 C2 119.48(18) . . ?
C14 C13 C12 121.02(19) . . ?
C14 C13 H13 119.5 . . ?
C12 C13 H13 119.5 . . ?
C13 C14 C15 117.96(18) . . ?
C13 C14 H14 121.0 . . ?
C15 C14 H14 121.0 . . ?
C16 C15 C14 122.68(19) . . ?
C16 C15 N15 119.22(19) . . ?
C14 C15 N15 118.09(19) . . ?
O15 N15 O16 123.2(2) . . ?
O15 N15 C15 118.3(2) . . ?
O16 N15 C15 118.47(19) . . ?
C15 C16 C17 118.72(19) . . ?
C15 C16 H16 120.6 . . ?
C17 C16 H16 120.6 . . ?
C16 C17 C12 120.38(19) . . ?
C16 C17 H17 119.8 . . ?
C12 C17 H17 119.8 . . ?
C19 C18 C23 118.7(2) . . ?
C19 C18 C3 121.4(2) . . ?
C23 C18 C3 119.9(2) . . ?
C18 C19 C20 120.7(2) . . ?
C18 C19 H19 119.6 . . ?
C20 C19 H19 119.6 . . ?
C21 C20 C19 120.3(2) . . ?
C21 C20 H20 119.9 . . ?
C19 C20 H20 119.9 . . ?
C20 C21 C22 120.0(2) . . ?
C20 C21 H21 120.0 . . ?
C22 C21 H21 120.0 . . ?
C23 C22 C21 119.2(2) . . ?
C23 C22 H22 120.4 . . ?
C21 C22 H22 120.4 . . ?
C22 C23 C18 121.1(2) . . ?
C22 C23 H23 119.5 . . ?
C18 C23 H23 119.5 . . ?
O33 C31 O32 106.14(19) . . ?
O33 C31 O31 106.1(2) . . ?
O32 C31 O31 110.2(2) . . ?
O33 C31 C35 112.3(2) . . ?
O32 C31 C35 109.3(2) . . ?
O31 C31 C35 112.6(2) . . ?
C31 O31 C32 111.70(16) . . ?
O31 C32 C42 108.90(16) . . ?
O31 C32 C33 107.61(17) . . ?
C42 C32 C33 116.42(17) . . ?
O31 C32 H32 107.9 . . ?
C42 C32 H32 107.9 . . ?
C33 C32 H32 107.9 . . ?
C31 O32 C40 106.57(17) . . ?
C34 C33 C48 110.6(2) . . ?
C34 C33 C32 107.37(19) . . ?
C48 C33 C32 114.12(19) . . ?
C34 C33 H33 108.2 . . ?
C48 C33 H33 108.2 . . ?
C32 C33 H33 108.2 . . ?
C31 O33 C41 105.10(18) . . ?
C39 C34 C35 119.2(2) . . ?
C39 C34 C33 120.7(2) . . ?
C35 C34 C33 120.0(2) . . ?
C36 C35 C34 119.8(2) . . ?
C36 C35 C31 119.1(2) . . ?
C34 C35 C31 121.2(2) . . ?
C37 C36 C35 120.6(2) . . ?
C37 C36 H36 119.7 . . ?
C35 C36 H36 119.7 . . ?
C36 C37 C38 119.8(2) . . ?
C36 C37 H37 120.1 . . ?
C38 C37 H37 120.1 . . ?
C39 C38 C37 119.7(2) . . ?
C39 C38 H38 120.2 . . ?
C37 C38 H38 120.2 . . ?
C38 C39 C34 121.0(2) . . ?
C38 C39 H39 119.5 . . ?
C34 C39 H39 119.5 . . ?
O32 C40 C41 104.5(2) . . ?
O32 C40 H40A 110.9 . . ?
C41 C40 H40A 110.9 . . ?
O32 C40 H40B 110.9 . . ?
C41 C40 H40B 110.9 . . ?
H40A C40 H40B 108.9 . . ?
O33 C41 C40 103.95(18) . . ?
O33 C41 H41A 111.0 . . ?
C40 C41 H41A 111.0 . . ?
O33 C41 H41B 111.0 . . ?
C40 C41 H41B 111.0 . . ?
H41A C41 H41B 109.0 . . ?
C43 C42 C47 118.7(2) . . ?
C43 C42 C32 119.53(19) . . ?
C47 C42 C32 121.53(19) . . ?
C44 C43 C42 121.0(2) . . ?
C44 C43 H43 119.5 . . ?
C42 C43 H43 119.5 . . ?
C43 C44 C45 118.5(2) . . ?
C43 C44 H44 120.7 . . ?
C45 C44 H44 120.7 . . ?
C46 C45 C44 122.5(2) . . ?
C46 C45 N45 119.0(2) . . ?
C44 C45 N45 118.5(2) . . ?
O45 N45 O46 123.1(2) . . ?
O45 N45 C45 118.2(2) . . ?
O46 N45 C45 118.7(2) . . ?
C45 C46 C47 118.5(2) . . ?
C45 C46 H46 120.8 . . ?
C47 C46 H46 120.8 . . ?
C46 C47 C42 120.8(2) . . ?
C46 C47 H47 119.6 . . ?
C42 C47 H47 119.6 . . ?
C53 C48 C49 119.2(3) . . ?
C53 C48 C33 120.0(3) . . ?
C49 C48 C33 120.7(2) . . ?
C50 C49 C48 120.5(2) . . ?
C50 C49 H49 119.7 . . ?
C48 C49 H49 119.7 . . ?
C51 C50 C49 120.3(2) . . ?
C51 C50 H50 119.9 . . ?
C49 C50 H50 119.9 . . ?
C50 C51 C52 119.3(2) . . ?
C50 C51 H51 120.4 . . ?
C52 C51 H51 120.4 . . ?
C51 C52 C53 120.5(2) . . ?
C51 C52 H52 119.8 . . ?
C53 C52 H52 119.8 . . ?
C48 C53 C52 120.2(2) . . ?
C48 C53 H53 119.9 . . ?
C52 C53 H53 119.9 . . ?
O102 C101 O103 114.1(16) . . ?
O102 C101 O101 103(2) . . ?
O103 C101 O101 103.9(18) . . ?
O102 C101 C105 114.4(18) . . ?
O103 C101 C105 111.5(19) . . ?
O101 C101 C105 108.5(16) . . ?
C102 O101 C101 112.1(17) . . ?
O101 C102 C112 109.3(18) . . ?
O101 C102 C103 107.0(17) . . ?
C112 C102 C103 113.0(17) . . ?
O101 C102 H10C 109.2 . . ?
C112 C102 H10C 109.2 . . ?
C103 C102 H10C 109.2 . . ?
C101 O102 C110 105.7(16) . . ?
C104 C103 C102 109.9(17) . . ?
C104 C103 C118 110.7(18) . . ?
C102 C103 C118 120.2(18) . . ?
C104 C103 H103 104.9 . . ?
C102 C103 H103 104.9 . . ?
C118 C103 H103 104.9 . . ?
C101 O103 C111 97.6(16) . . ?
C105 C104 C109 120.0 . . ?
C105 C104 C103 118.2(17) . . ?
C109 C104 C103 121.5(17) . . ?
C106 C105 C104 120.0 . . ?
C106 C105 C101 116.7(16) . . ?
C104 C105 C101 123.3(16) . . ?
C105 C106 C107 120.0 . . ?
C105 C106 H106 120.0 . . ?
C107 C106 H106 120.0 . . ?
C108 C107 C106 120.0 . . ?
C108 C107 H107 120.0 . . ?
C106 C107 H107 120.0 . . ?
C107 C108 C109 120.0 . . ?
C107 C108 H108 120.0 . . ?
C109 C108 H108 120.0 . . ?
C108 C109 C104 120.0 . . ?
C108 C109 H109 120.0 . . ?
C104 C109 H109 120.0 . . ?
O102 C110 C111 105.9(17) . . ?
O102 C110 H11C 110.6 . . ?
C111 C110 H11C 110.6 . . ?
O102 C110 H11D 110.6 . . ?
C111 C110 H11D 110.6 . . ?
H11C C110 H11D 108.7 . . ?
C110 C111 O103 106.3(15) . . ?
C110 C111 H11E 110.5 . . ?
O103 C111 H11E 110.5 . . ?
C110 C111 H11F 110.5 . . ?
O103 C111 H11F 110.5 . . ?
H11E C111 H11F 108.7 . . ?
C113 C112 C117 120.0 . . ?
C113 C112 C102 118.6(13) . . ?
C117 C112 C102 120.8(13) . . ?
C114 C113 C112 120.0 . . ?
C114 C113 H113 120.0 . . ?
C112 C113 H113 120.0 . . ?
C115 C114 C113 120.0 . . ?
C115 C114 H114 120.0 . . ?
C113 C114 H114 120.0 . . ?
C114 C115 C116 120.0 . . ?
C114 C115 N115 117.6(10) . . ?
C116 C115 N115 122.4(10) . . ?
C115 C116 C117 120.0 . . ?
C115 C116 H116 120.0 . . ?
C117 C116 H116 120.0 . . ?
C116 C117 C112 120.0 . . ?
C116 C117 H117 120.0 . . ?
C112 C117 H117 120.0 . . ?
O115 N115 O116 143(2) . . ?
O115 N115 C115 96.1(19) . . ?
O116 N115 C115 121.3(18) . . ?
C119 C118 C123 120.0 . . ?
C119 C118 C103 120.4(13) . . ?
C123 C118 C103 119.1(13) . . ?
C118 C119 C120 120.0 . . ?
C118 C119 H119 120.0 . . ?
C120 C119 H119 120.0 . . ?
C121 C120 C119 120.0 . . ?
C121 C120 H120 120.0 . . ?
C119 C120 H120 120.0 . . ?
C120 C121 C122 120.0 . . ?
C120 C121 H121 120.0 . . ?
C122 C121 H121 120.0 . . ?
C123 C122 C121 120.0 . . ?
C123 C122 H122 120.0 . . ?
C121 C122 H122 120.0 . . ?
C122 C123 C118 120.0 . . ?
C122 C123 H123 120.0 . . ?
C118 C123 H123 120.0 . . ?
O133 C131 O131 110.9(16) . . ?
O133 C131 O132 108.6(16) . . ?
O131 C131 O132 104.4(17) . . ?
O133 C131 C135 112.5(16) . . ?
O131 C131 C135 113.8(15) . . ?
O132 C131 C135 106.2(18) . . ?
C131 O131 C132 110.9(17) . . ?
C131 O132 C140 99.7(17) . . ?
O131 C132 C142 109(2) . . ?
O131 C132 C133 108.2(18) . . ?
C142 C132 C133 118.0(18) . . ?
O131 C132 H132 107.0 . . ?
C142 C132 H132 107.0 . . ?
C133 C132 H132 107.0 . . ?
C131 O133 C141 107.4(14) . . ?
C134 C133 C132 109.4(14) . . ?
C134 C133 C148 113.0(14) . . ?
C132 C133 C148 113.1(18) . . ?
C134 C133 H133 107.0 . . ?
C132 C133 H133 107.0 . . ?
C148 C133 H133 107.0 . . ?
C135 C134 C139 120.0 . . ?
C135 C134 C133 119.8(13) . . ?
C139 C134 C133 120.1(13) . . ?
C136 C135 C134 120.0 . . ?
C136 C135 C131 120.0(12) . . ?
C134 C135 C131 119.8(12) . . ?
C135 C136 C137 120.0 . . ?
C135 C136 H136 120.0 . . ?
C137 C136 H136 120.0 . . ?
C138 C137 C136 120.0 . . ?
C138 C137 H137 120.0 . . ?
C136 C137 H137 120.0 . . ?
C139 C138 C137 120.0 . . ?
C139 C138 H138 120.0 . . ?
C137 C138 H138 120.0 . . ?
C138 C139 C134 120.0 . . ?
C138 C139 H139 120.0 . . ?
C134 C139 H139 120.0 . . ?
C141 C140 O132 106.1(16) . . ?
C141 C140 H14A 110.5 . . ?
O132 C140 H14A 110.5 . . ?
C141 C140 H14B 110.5 . . ?
O132 C140 H14B 110.5 . . ?
H14A C140 H14B 108.7 . . ?
O133 C141 C140 103.9(16) . . ?
O133 C141 H14C 111.0 . . ?
C140 C141 H14C 111.0 . . ?
O133 C141 H14D 111.0 . . ?
C140 C141 H14D 111.0 . . ?
H14C C141 H14D 109.0 . . ?
C143 C142 C147 120.0 . . ?
C143 C142 C132 118.6(16) . . ?
C147 C142 C132 121.3(16) . . ?
C142 C143 C144 120.0 . . ?
C142 C143 H143 120.0 . . ?
C144 C143 H143 120.0 . . ?
C143 C144 C145 120.0 . . ?
C143 C144 H144 120.0 . . ?
C145 C144 H144 120.0 . . ?
C146 C145 C144 120.0 . . ?
C146 C145 N145 120.7(12) . . ?
C144 C145 N145 119.3(12) . . ?
C147 C146 C145 120.0 . . ?
C147 C146 H146 120.0 . . ?
C145 C146 H146 120.0 . . ?
C146 C147 C142 120.0 . . ?
C146 C147 H147 120.0 . . ?
C142 C147 H147 120.0 . . ?
O146 N145 O145 127(2) . . ?
O146 N145 C145 114.6(18) . . ?
O145 N145 C145 118.6(18) . . ?
C149 C148 C153 120.0 . . ?
C149 C148 C133 119.8(11) . . ?
C153 C148 C133 120.2(11) . . ?
C148 C149 C150 120.0 . . ?
C148 C149 H149 120.0 . . ?
C150 C149 H149 120.0 . . ?
C151 C150 C149 120.0 . . ?
C151 C150 H150 120.0 . . ?
C149 C150 H150 120.0 . . ?
C152 C151 C150 120.0 . . ?
C152 C151 H151 120.0 . . ?
C150 C151 H151 120.0 . . ?
C151 C152 C153 120.0 . . ?
C151 C152 H152 120.0 . . ?
C153 C152 H152 120.0 . . ?
C152 C153 C148 120.0 . . ?
C152 C153 H153 120.0 . . ?
C148 C153 H153 120.0 . . ?

loop_
_geom_bond_atom_site_label_1
_geom_bond_atom_site_label_2
_geom_bond_distance
_geom_bond_site_symmetry_2
_geom_bond_publ_flag
C1 O3 1.399(2) . ?
C1 O1 1.400(3) . ?
C1 O2 1.408(3) . ?
C1 C5 1.503(3) . ?
O1 C2 1.437(3) . ?
C2 C12 1.507(3) . ?
C2 C3 1.548(3) . ?
C2 H2 1.0000 . ?
O2 C10 1.441(3) . ?
C3 C4 1.518(3) . ?
C3 C18 1.526(3) . ?
C3 H3 1.0000 . ?
O3 C11 1.440(3) . ?
C4 C9 1.393(3) . ?
C4 C5 1.403(3) . ?
C5 C6 1.395(3) . ?
C6 C7 1.397(3) . ?
C6 H6 0.9500 . ?
C7 C8 1.392(3) . ?
C7 H7 0.9500 . ?
C8 C9 1.379(3) . ?
C8 H8 0.9500 . ?
C9 H9 0.9500 . ?
C10 C11 1.526(3) . ?
C10 H10A 0.9900 . ?
C10 H10B 0.9900 . ?
C11 H11A 0.9900 . ?
C11 H11B 0.9900 . ?
C12 C17 1.396(3) . ?
C12 C13 1.396(3) . ?
C13 C14 1.384(3) . ?
C13 H13 0.9500 . ?
C14 C15 1.387(3) . ?
C14 H14 0.9500 . ?
C15 C16 1.377(3) . ?
C15 N15 1.461(3) . ?
N15 O15 1.228(3) . ?
N15 O16 1.233(3) . ?
C16 C17 1.386(3) . ?
C16 H16 0.9500 . ?
C17 H17 0.9500 . ?
C18 C19 1.387(3) . ?
C18 C23 1.391(3) . ?
C19 C20 1.389(3) . ?
C19 H19 0.9500 . ?
C20 C21 1.367(4) . ?
C20 H20 0.9500 . ?
C21 C22 1.407(4) . ?
C21 H21 0.9500 . ?
C22 C23 1.383(4) . ?
C22 H22 0.9500 . ?
C23 H23 0.9500 . ?
C31 O33 1.394(3) . ?
C31 O32 1.408(3) . ?
C31 O31 1.410(3) . ?
C31 C35 1.505(4) . ?
O31 C32 1.437(2) . ?
C32 C42 1.508(3) . ?
C32 C33 1.544(3) . ?
C32 H32 1.0000 . ?
O32 C40 1.440(3) . ?
C33 C34 1.522(3) . ?
C33 C48 1.530(4) . ?
C33 H33 1.0000 . ?
O33 C41 1.441(3) . ?
C34 C39 1.392(3) . ?
C34 C35 1.398(3) . ?
C35 C36 1.396(3) . ?
C36 C37 1.383(4) . ?
C36 H36 0.9500 . ?
C37 C38 1.397(4) . ?
C37 H37 0.9500 . ?
C38 C39 1.384(3) . ?
C38 H38 0.9500 . ?
C39 H39 0.9500 . ?
C40 C41 1.522(4) . ?
C40 H40A 0.9900 . ?
C40 H40B 0.9900 . ?
C41 H41A 0.9900 . ?
C41 H41B 0.9900 . ?
C42 C43 1.399(3) . ?
C42 C47 1.399(3) . ?
C43 C44 1.381(3) . ?
C43 H43 0.9500 . ?
C44 C45 1.382(3) . ?
C44 H44 0.9500 . ?
C45 C46 1.380(3) . ?
C45 N45 1.469(3) . ?
N45 O45 1.227(3) . ?
N45 O46 1.233(3) . ?
C46 C47 1.386(3) . ?
C46 H46 0.9500 . ?
C47 H47 0.9500 . ?
C48 C53 1.385(4) . ?
C48 C49 1.391(4) . ?
C49 C50 1.389(3) . ?
C49 H49 0.9500 . ?
C50 C51 1.385(3) . ?
C50 H50 0.9500 . ?
C51 C52 1.389(4) . ?
C51 H51 0.9500 . ?
C52 C53 1.393(3) . ?
C52 H52 0.9500 . ?
C53 H53 0.9500 . ?
C101 O102 1.40(2) . ?
C101 O103 1.43(2) . ?
C101 O101 1.47(2) . ?
C101 C105 1.560(19) . ?
O101 C102 1.420(14) . ?
C102 C112 1.492(18) . ?
C102 C103 1.52(2) . ?
C102 H10C 1.0000 . ?
O102 C110 1.452(14) . ?
C103 C104 1.44(2) . ?
C103 C118 1.53(3) . ?
C103 H103 1.0000 . ?
O103 C111 1.60(3) . ?
C104 C105 1.3900 . ?
C104 C109 1.3900 . ?
C105 C106 1.3900 . ?
C106 C107 1.3900 . ?
C106 H106 0.9500 . ?
C107 C108 1.3900 . ?
C107 H107 0.9500 . ?
C108 C109 1.3900 . ?
C108 H108 0.9500 . ?
C109 H109 0.9500 . ?
C110 C111 1.52(2) . ?
C110 H11C 0.9900 . ?
C110 H11D 0.9900 . ?
C111 H11E 0.9900 . ?
C111 H11F 0.9900 . ?
C112 C113 1.3900 . ?
C112 C117 1.3900 . ?
C113 C114 1.3900 . ?
C113 H113 0.9500 . ?
C114 C115 1.3900 . ?
C114 H114 0.9500 . ?
C115 C116 1.3900 . ?
C115 N115 1.448(16) . ?
C116 C117 1.3900 . ?
C116 H116 0.9500 . ?
C117 H117 0.9500 . ?
N115 O115 1.16(2) . ?
N115 O116 1.165(19) . ?
C118 C119 1.3900 . ?
C118 C123 1.3900 . ?
C119 C120 1.3900 . ?
C119 H119 0.9500 . ?
C120 C121 1.3900 . ?
C120 H120 0.9500 . ?
C121 C122 1.3900 . ?
C121 H121 0.9500 . ?
C122 C123 1.3900 . ?
C122 H122 0.9500 . ?
C123 H123 0.9500 . ?
C131 O133 1.38(2) . ?
C131 O131 1.39(2) . ?
C131 O132 1.42(2) . ?
C131 C135 1.511(18) . ?
O131 C132 1.46(3) . ?
O132 C140 1.54(3) . ?
C132 C142 1.493(18) . ?
C132 C133 1.51(2) . ?
C132 H132 1.0000 . ?
O133 C141 1.46(3) . ?
C133 C134 1.498(18) . ?
C133 C148 1.555(18) . ?
C133 H133 1.0000 . ?
C134 C135 1.3900 . ?
C134 C139 1.3900 . ?
C135 C136 1.3900 . ?
C136 C137 1.3900 . ?
C136 H136 0.9500 . ?
C137 C138 1.3900 . ?
C137 H137 0.9500 . ?
C138 C139 1.3900 . ?
C138 H138 0.9500 . ?
C139 H139 0.9500 . ?
C140 C141 1.50(2) . ?
C140 H14A 0.9900 . ?
C140 H14B 0.9900 . ?
C141 H14C 0.9900 . ?
C141 H14D 0.9900 . ?
C142 C143 1.3900 . ?
C142 C147 1.3900 . ?
C143 C144 1.3900 . ?
C143 H143 0.9500 . ?
C144 C145 1.3900 . ?
C144 H144 0.9500 . ?
C145 C146 1.3900 . ?
C145 N145 1.43(2) . ?
C146 C147 1.3900 . ?
C146 H146 0.9500 . ?
C147 H147 0.9500 . ?
N145 O146 1.20(2) . ?
N145 O145 1.22(2) . ?
C148 C149 1.3900 . ?
C148 C153 1.3900 . ?
C149 C150 1.3900 . ?
C149 H149 0.9500 . ?
C150 C151 1.3900 . ?
C150 H150 0.9500 . ?
C151 C152 1.3900 . ?
C151 H151 0.9500 . ?
C152 C153 1.3900 . ?
C152 H152 0.9500 . ?
C153 H153 0.9500 . ?

loop_
_geom_hbond_atom_site_label_D
_geom_hbond_atom_site_label_H
_geom_hbond_atom_site_label_A
_geom_hbond_distance_DH
_geom_hbond_distance_HA
_geom_hbond_distance_DA
_geom_hbond_angle_DHA
_geom_hbond_site_symmetry_A
_geom_hbond_publ_flag
C3^a H3^a O15^a 1.00 2.60 3.412(3) 138.8 2_565 yes
C33^a H33^a O45^a 1.00 2.59 3.432(3) 142.2 2_675 yes
C46^a H46^a O2^a 0.95 2.52 3.441(3) 162.4 . yes
C133^b H133^b O145^b 1.00 2.61 3.42(2) 138.9 2_575 yes

loop_
_geom_torsion_atom_site_label_1
_geom_torsion_atom_site_label_2
_geom_torsion_atom_site_label_3
_geom_torsion_atom_site_label_4
_geom_torsion
_geom_torsion_site_symmetry_1
_geom_torsion_site_symmetry_2
_geom_torsion_site_symmetry_3
_geom_torsion_site_symmetry_4
_geom_torsion_publ_flag
O3 C1 O1 C2 171.70(17) . . . . ?
O2 C1 O1 C2 -74.2(2) . . . . ?
C5 C1 O1 C2 48.0(3) . . . . ?
C1 O1 C2 C12 161.94(18) . . . . ?
C1 O1 C2 C3 -72.1(2) . . . . ?
O3 C1 O2 C10 35.2(2) . . . . ?
O1 C1 O2 C10 -79.0(2) . . . . ?
C5 C1 O2 C10 156.63(19) . . . . ?
O1 C2 C3 C4 56.8(2) . . . . ?
C12 C2 C3 C4 178.52(18) . . . . ?
O1 C2 C3 C18 -67.2(2) . . . . ?
C12 C2 C3 C18 54.5(2) . . . . ?
O1 C1 O3 C11 79.0(2) . . . . ?
O2 C1 O3 C11 -38.2(2) . . . . ?
C5 C1 O3 C11 -157.21(18) . . . . ?
C18 C3 C4 C9 -80.0(3) . . . . ?
C2 C3 C4 C9 155.3(2) . . . . ?
C18 C3 C4 C5 100.2(2) . . . . ?
C2 C3 C4 C5 -24.5(3) . . . . ?
C9 C4 C5 C6 0.6(3) . . . . ?
C3 C4 C5 C6 -179.6(3) . . . . ?
C9 C4 C5 C1 -176.3(3) . . . . ?
C3 C4 C5 C1 3.5(3) . . . . ?
O3 C1 C5 C6 49.7(3) . . . . ?
O1 C1 C5 C6 169.5(2) . . . . ?
O2 C1 C5 C6 -67.5(3) . . . . ?
O3 C1 C5 C4 -133.5(2) . . . . ?
O1 C1 C5 C4 -13.6(3) . . . . ?
O2 C1 C5 C4 109.4(2) . . . . ?
C4 C5 C6 C7 0.1(3) . . . . ?
C1 C5 C6 C7 177.0(2) . . . . ?
C5 C6 C7 C8 -0.6(3) . . . . ?
C6 C7 C8 C9 0.6(3) . . . . ?
C7 C8 C9 C4 0.0(3) . . . . ?
C5 C4 C9 C8 -0.6(3) . . . . ?
C3 C4 C9 C8 179.6(2) . . . . ?
C1 O2 C10 C11 -17.8(2) . . . . ?
C1 O3 C11 C10 25.8(2) . . . . ?
O2 C10 C11 O3 -4.8(2) . . . . ?
O1 C2 C12 C17 2.8(3) . . . . ?
C3 C2 C12 C17 -118.9(2) . . . . ?
O1 C2 C12 C13 -174.48(18) . . . . ?
C3 C2 C12 C13 63.9(2) . . . . ?
C17 C12 C13 C14 -0.8(3) . . . . ?
C2 C12 C13 C14 176.57(18) . . . . ?
C12 C13 C14 C15 0.8(3) . . . . ?
C13 C14 C15 C16 -0.6(3) . . . . ?
C13 C14 C15 N15 -179.21(19) . . . . ?
C16 C15 N15 O15 -178.9(2) . . . . ?
C14 C15 N15 O15 -0.2(3) . . . . ?
C16 C15 N15 O16 0.0(3) . . . . ?
C14 C15 N15 O16 178.71(19) . . . . ?
C14 C15 C16 C17 0.4(3) . . . . ?
N15 C15 C16 C17 178.96(19) . . . . ?
C15 C16 C17 C12 -0.3(3) . . . . ?
C13 C12 C17 C16 0.5(3) . . . . ?
C2 C12 C17 C16 -176.78(19) . . . . ?
C4 C3 C18 C19 -36.6(3) . . . . ?
C2 C3 C18 C19 85.0(3) . . . . ?
C4 C3 C18 C23 145.5(2) . . . . ?
C2 C3 C18 C23 -92.9(2) . . . . ?
C23 C18 C19 C20 0.4(3) . . . . ?
C3 C18 C19 C20 -177.4(2) . . . . ?
C18 C19 C20 C21 -0.6(4) . . . . ?
C19 C20 C21 C22 1.1(4) . . . . ?
C20 C21 C22 C23 -1.5(4) . . . . ?
C21 C22 C23 C18 1.4(4) . . . . ?
C19 C18 C23 C22 -0.9(4) . . . . ?
C3 C18 C23 C22 177.0(2) . . . . ?
O33 C31 O31 C32 -171.34(17) . . . . ?
O32 C31 O31 C32 74.2(2) . . . . ?
C35 C31 O31 C32 -48.1(3) . . . . ?
C31 O31 C32 C42 -159.93(18) . . . . ?
C31 O31 C32 C33 73.0(2) . . . . ?
O33 C31 O32 C40 -32.5(3) . . . . ?
O31 C31 O32 C40 81.9(2) . . . . ?
C35 C31 O32 C40 -153.85(19) . . . . ?
O31 C32 C33 C34 -57.3(2) . . . . ?
C42 C32 C33 C34 -179.84(17) . . . . ?
O31 C32 C33 C48 65.7(2) . . . . ?
C42 C32 C33 C48 -56.8(3) . . . . ?
O32 C31 O33 C41 38.4(2) . . . . ?
O31 C31 O33 C41 -78.8(2) . . . . ?
C35 C31 O33 C41 157.8(2) . . . . ?
C48 C33 C34 C39 77.6(3) . . . . ?
C32 C33 C34 C39 -157.3(2) . . . . ?
C48 C33 C34 C35 -100.8(3) . . . . ?
C32 C33 C34 C35 24.3(3) . . . . ?
C39 C34 C35 C36 0.9(3) . . . . ?
C33 C34 C35 C36 179.2(2) . . . . ?
C39 C34 C35 C31 179.3(2) . . . . ?
C33 C34 C35 C31 -2.3(3) . . . . ?
O33 C31 C35 C36 -49.4(3) . . . . ?
O32 C31 C35 C36 68.1(3) . . . . ?
O31 C31 C35 C36 -169.09(19) . . . . ?
O33 C31 C35 C34 132.2(2) . . . . ?
O32 C31 C35 C34 -110.3(2) . . . . ?
O31 C31 C35 C34 12.5(3) . . . . ?
C34 C35 C36 C37 -1.0(3) . . . . ?
C31 C35 C36 C37 -179.4(2) . . . . ?
C35 C36 C37 C38 0.4(3) . . . . ?
C36 C37 C38 C39 0.2(3) . . . . ?
C37 C38 C39 C34 -0.3(3) . . . . ?
C35 C34 C39 C38 -0.2(3) . . . . ?
C33 C34 C39 C38 -178.6(2) . . . . ?
C31 O32 C40 C41 13.7(3) . . . . ?
C31 O33 C41 C40 -28.5(2) . . . . ?
O32 C40 C41 O33 8.9(2) . . . . ?
O31 C32 C42 C43 175.84(18) . . . . ?
C33 C32 C42 C43 -62.3(3) . . . . ?
O31 C32 C42 C47 1.0(3) . . . . ?
C33 C32 C42 C47 122.8(2) . . . . ?
C47 C42 C43 C44 1.1(3) . . . . ?
C32 C42 C43 C44 -173.87(19) . . . . ?
C42 C43 C44 C45 -0.6(3) . . . . ?
C43 C44 C45 C46 -0.6(3) . . . . ?
C43 C44 C45 N45 177.31(19) . . . . ?
C46 C45 N45 O45 -178.7(2) . . . . ?
C44 C45 N45 O45 3.3(3) . . . . ?
C46 C45 N45 O46 2.5(3) . . . . ?
C44 C45 N45 O46 -175.5(2) . . . . ?
C44 C45 C46 C47 1.1(3) . . . . ?
N45 C45 C46 C47 -176.7(2) . . . . ?
C45 C46 C47 C42 -0.6(3) . . . . ?
C43 C42 C47 C46 -0.5(3) . . . . ?
C32 C42 C47 C46 174.4(2) . . . . ?
C34 C33 C48 C53 -142.3(3) . . . . ?
C32 C33 C48 C53 96.5(3) . . . . ?
C34 C33 C48 C49 35.4(3) . . . . ?
C32 C33 C48 C49 -85.8(3) . . . . ?
C53 C48 C49 C50 0.9(4) . . . . ?
C33 C48 C49 C50 -176.8(2) . . . . ?
C48 C49 C50 C51 0.4(3) . . . . ?
C49 C50 C51 C52 -1.4(3) . . . . ?
C50 C51 C52 C53 1.1(4) . . . . ?
C49 C48 C53 C52 -1.2(4) . . . . ?
C33 C48 C53 C52 176.5(2) . . . . ?
C51 C52 C53 C48 0.2(4) . . . . ?
O102 C101 O101 C102 77(2) . . . . ?
O103 C101 O101 C102 -163(2) . . . . ?
C105 C101 O101 C102 -44(3) . . . . ?
C101 O101 C102 C112 -165(2) . . . . ?
C101 O101 C102 C103 72(3) . . . . ?
O103 C101 O102 C110 -33(3) . . . . ?
O101 C101 O102 C110 79(2) . . . . ?
C105 C101 O102 C110 -163.0(19) . . . . ?
O101 C102 C103 C104 -63(3) . . . . ?
C112 C102 C103 C104 177(2) . . . . ?
O101 C102 C103 C118 67(2) . . . . ?
C112 C102 C103 C118 -53(2) . . . . ?
O102 C101 O103 C111 33(2) . . . . ?
O101 C101 O103 C111 -79(2) . . . . ?
C105 C101 O103 C111 164.4(18) . . . . ?
C102 C103 C104 C105 30(2) . . . . ?
C118 C103 C104 C105 -105.0(17) . . . . ?
C102 C103 C104 C109 -155.6(17) . . . . ?
C118 C103 C104 C109 69(2) . . . . ?
C109 C104 C105 C106 0.0 . . . . ?
C103 C104 C105 C106 174(2) . . . . ?
C109 C104 C105 C101 -180(2) . . . . ?
C103 C104 C105 C101 -5(2) . . . . ?
O102 C101 C105 C106 76(2) . . . . ?
O103 C101 C105 C106 -55(2) . . . . ?
O101 C101 C105 C106 -169.0(17) . . . . ?
O102 C101 C105 C104 -104(2) . . . . ?
O103 C101 C105 C104 124.6(18) . . . . ?
O101 C101 C105 C104 11(3) . . . . ?
C104 C105 C106 C107 0.0 . . . . ?
C101 C105 C106 C107 180(2) . . . . ?
C105 C106 C107 C108 0.0 . . . . ?
C106 C107 C108 C109 0.0 . . . . ?
C107 C108 C109 C104 0.0 . . . . ?
C105 C104 C109 C108 0.0 . . . . ?
C103 C104 C109 C108 -174(2) . . . . ?
C101 O102 C110 C111 15(3) . . . . ?
O102 C110 C111 O103 4(3) . . . . ?
C101 O103 C111 C110 -21(2) . . . . ?
O101 C102 C112 C113 171.1(16) . . . . ?
C103 C102 C112 C113 -70(2) . . . . ?
O101 C102 C112 C117 0(3) . . . . ?
C103 C102 C112 C117 119.4(17) . . . . ?
C117 C112 C113 C114 0.0 . . . . ?
C102 C112 C113 C114 -170.8(15) . . . . ?
C112 C113 C114 C115 0.0 . . . . ?
C113 C114 C115 C116 0.0 . . . . ?
C113 C114 C115 N115 179.7(4) . . . . ?
C114 C115 C116 C117 0.0 . . . . ?
N115 C115 C116 C117 -179.7(4) . . . . ?
C115 C116 C117 C112 0.0 . . . . ?
C113 C112 C117 C116 0.0 . . . . ?
C102 C112 C117 C116 170.6(16) . . . . ?
C114 C115 N115 O115 179.6(5) . . . . ?
C116 C115 N115 O115 -0.7(8) . . . . ?
C114 C115 N115 O116 0.7(10) . . . . ?
C116 C115 N115 O116 -179.6(7) . . . . ?
C104 C103 C118 C119 -141.0(17) . . . . ?
C102 C103 C118 C119 89(2) . . . . ?
C104 C103 C118 C123 47(2) . . . . ?
C102 C103 C118 C123 -83.0(19) . . . . ?
C123 C118 C119 C120 0.0 . . . . ?
C103 C118 C119 C120 -172.1(17) . . . . ?
C118 C119 C120 C121 0.0 . . . . ?
C119 C120 C121 C122 0.0 . . . . ?
C120 C121 C122 C123 0.0 . . . . ?
C121 C122 C123 C118 0.0 . . . . ?
C119 C118 C123 C122 0.0 . . . . ?
C103 C118 C123 C122 172.2(17) . . . . ?
O133 C131 O131 C132 -78(2) . . . . ?
O132 C131 O131 C132 164.7(19) . . . . ?
C135 C131 O131 C132 49(2) . . . . ?
O133 C131 O132 C140 -38(2) . . . . ?
O131 C131 O132 C140 80(2) . . . . ?
C135 C131 O132 C140 -159.0(17) . . . . ?
C131 O131 C132 C142 160.3(19) . . . . ?
C131 O131 C132 C133 -70(2) . . . . ?
O131 C131 O133 C141 -78(2) . . . . ?
O132 C131 O133 C141 36(2) . . . . ?
C135 C131 O133 C141 153.7(18) . . . . ?
O131 C132 C133 C134 56(3) . . . . ?
C142 C132 C133 C134 -179(2) . . . . ?
O131 C132 C133 C148 -71(2) . . . . ?
C142 C132 C133 C148 54(3) . . . . ?
C132 C133 C134 C135 -28(2) . . . . ?
C148 C133 C134 C135 99.3(16) . . . . ?
C132 C133 C134 C139 156.1(19) . . . . ?
C148 C133 C134 C139 -76.9(18) . . . . ?
C139 C134 C135 C136 0.0 . . . . ?
C133 C134 C135 C136 -176.2(17) . . . . ?
C139 C134 C135 C131 -175(2) . . . . ?
C133 C134 C135 C131 9(2) . . . . ?
O133 C131 C135 C136 -66.9(19) . . . . ?
O131 C131 C135 C136 166.0(14) . . . . ?
O132 C131 C135 C136 52(2) . . . . ?
O133 C131 C135 C134 108.0(17) . . . . ?
O131 C131 C135 C134 -19(2) . . . . ?
O132 C131 C135 C134 -133.3(17) . . . . ?
C134 C135 C136 C137 0.0 . . . . ?
C131 C135 C136 C137 175(2) . . . . ?
C135 C136 C137 C138 0.0 . . . . ?
C136 C137 C138 C139 0.0 . . . . ?
C137 C138 C139 C134 0.0 . . . . ?
C135 C134 C139 C138 0.0 . . . . ?
C133 C134 C139 C138 176.2(17) . . . . ?
C131 O132 C140 C141 26(3) . . . . ?
C131 O133 C141 C140 -17(3) . . . . ?
O132 C140 C141 O133 -6(3) . . . . ?
O131 C132 C142 C143 -172.5(15) . . . . ?
C133 C132 C142 C143 64(3) . . . . ?
O131 C132 C142 C147 3(3) . . . . ?
C133 C132 C142 C147 -121(2) . . . . ?
C147 C142 C143 C144 0.0 . . . . ?
C132 C142 C143 C144 175.5(19) . . . . ?
C142 C143 C144 C145 0.0 . . . . ?
C143 C144 C145 C146 0.0 . . . . ?
C143 C144 C145 N145 179.8(18) . . . . ?
C144 C145 C146 C147 0.0 . . . . ?
N145 C145 C146 C147 -179.8(19) . . . . ?
C145 C146 C147 C142 0.0 . . . . ?
C143 C142 C147 C146 0.0 . . . . ?
C132 C142 C147 C146 -175(2) . . . . ?
C146 C145 N145 O146 -2(3) . . . . ?
C144 C145 N145 O146 178.4(18) . . . . ?
C146 C145 N145 O145 -179.3(19) . . . . ?
C144 C145 N145 O145 1(3) . . . . ?
C134 C133 C148 C149 -38.3(18) . . . . ?
C132 C133 C148 C149 86.6(17) . . . . ?
C134 C133 C148 C153 143.2(14) . . . . ?
C132 C133 C148 C153 -91.9(17) . . . . ?
C153 C148 C149 C150 0.0 . . . . ?
C133 C148 C149 C150 -178.5(15) . . . . ?
C148 C149 C150 C151 0.0 . . . . ?
C149 C150 C151 C152 0.0 . . . . ?
C150 C151 C152 C153 0.0 . . . . ?
C151 C152 C153 C148 0.0 . . . . ?
C149 C148 C153 C152 0.0 . . . . ?
C133 C148 C153 C152 178.5(15) . . . . ?
